data_4114387
loop_
_publ_author_name
'Venu R. Vangala'
'Balakrishna R. Bhogala'
'Archan Dey'
'Gautam R. Desiraju'
'Charlotte K. Broder'
'Philip S. Smith'
'Raju Mondal'
'Judith A. K. Howard'
'Chick C. Wilson'

_publ_contact_author_address
;
School of Chemistry
University of Hyderabad
Hyderabad 500 046
India
;
_publ_contact_author_email desiraju@uohyd.ernet.in
_publ_contact_author_fax '91 40 3010567'
_publ_contact_author_name 'Professor Gautam R. Desiraju'
_publ_contact_author_phone '91 40 3010567'
_publ_section_title
;
 Correspondence between Molecular Functionality and Crystal Structures.
 Supramolecular Chemistry of a Family of Homologated Aminophenols
;
_journal_name_full 'Journal of the American Chemical Society'
_journal_page_first 14495
_journal_page_last 14509
_journal_paper_doi 10.1021/ja037227p
_journal_volume 125
_journal_year 2003
_chemical_formula_sum 'C13 H13 N O'
_chemical_formula_weight 199.24
_chemical_melting_point 421
_chemical_name_systematic
; 
 4-(4-aminobenzyl)phenol 
;
_space_group_IT_number 14
_symmetry_cell_setting monoclinic
_symmetry_space_group_name_Hall '-P 2yn'
_symmetry_space_group_name_H-M 'P 1 21/n 1'
_atom_sites_solution_hydrogens difmap
_atom_sites_solution_primary direct
_atom_sites_solution_secondary difmap
_audit_creation_method SHELXL-97
_cell_angle_alpha 90.00
_cell_angle_beta 100.860(2)
_cell_angle_gamma 90.00
_cell_formula_units_Z 4
_cell_length_a 5.9820(3)
_cell_length_b 19.3670(9)
_cell_length_c 9.7390(4)
_cell_measurement_reflns_used 4672
_cell_measurement_temperature 100(2)
_cell_measurement_theta_max 27.476
_cell_measurement_theta_min 2.374
_cell_volume 1108.09(9)
_computing_cell_refinement 'SMART-NT V5.0 (Bruker, 1998)'
_computing_data_collection 'SMART-NT V5.0 (Bruker, 1998)'
_computing_data_reduction 'SMART-NT V5.0 (Bruker, 1998)'
_computing_molecular_graphics 'SHELXTL-98 (Bruker, 1998)'
_computing_publication_material 'SHELXTL-98 (Bruker, 1998)'
_computing_structure_refinement 'SHELXL-97 (Sheldrick, 1997)'
_computing_structure_solution 'SHELXS-97 (Sheldrick, 1990)'
_diffrn_ambient_temperature 100(2)
_diffrn_detector_area_resol_mean 8
_diffrn_measured_fraction_theta_full 1.000
_diffrn_measured_fraction_theta_max 1.000
_diffrn_measurement_device_type 'Bruker SMART CCD 1K area detector'
_diffrn_measurement_method \w
_diffrn_radiation_monochromator graphite
_diffrn_radiation_source 'fine-focus sealed tube'
_diffrn_radiation_type MoK\a
_diffrn_radiation_wavelength 0.71073
_diffrn_reflns_av_R_equivalents 0.0482
_diffrn_reflns_av_sigmaI/netI 0.0294
_diffrn_reflns_limit_h_max 7
_diffrn_reflns_limit_h_min -7
_diffrn_reflns_limit_k_max 25
_diffrn_reflns_limit_k_min -25
_diffrn_reflns_limit_l_max 12
_diffrn_reflns_limit_l_min -12
_diffrn_reflns_number 12178
_diffrn_reflns_theta_full 27.48
_diffrn_reflns_theta_max 27.48
_diffrn_reflns_theta_min 2.10
_diffrn_standards_decay_% 0
_diffrn_standards_number 0
_exptl_absorpt_coefficient_mu 0.076
_exptl_absorpt_correction_type none
_exptl_crystal_colour 'light yellow'
_exptl_crystal_density_diffrn 1.194
_exptl_crystal_description Block
_exptl_crystal_F_000 424
_exptl_crystal_size_max 0.22
_exptl_crystal_size_mid 0.10
_exptl_crystal_size_min 0.04
_refine_diff_density_max 0.266
_refine_diff_density_min -0.211
_refine_diff_density_rms 0.040
_refine_ls_extinction_method none
_refine_ls_goodness_of_fit_ref 1.030
_refine_ls_hydrogen_treatment refall
_refine_ls_matrix_type full
_refine_ls_number_parameters 188
_refine_ls_number_reflns 2535
_refine_ls_number_restraints 0
_refine_ls_restrained_S_all 1.030
_refine_ls_R_factor_all 0.0599
_refine_ls_R_factor_gt 0.0449
_refine_ls_shift/su_max 0.000
_refine_ls_shift/su_mean 0.000
_refine_ls_structure_factor_coef Fsqd
_refine_ls_weighting_details 'calc w=1/[\s^2^(Fo^2^)+(0.0442P)^2^+0.5725P] where P=(Fo^2^+2Fc^2^)/3'
_refine_ls_weighting_scheme calc
_refine_ls_wR_factor_gt 0.1049
_refine_ls_wR_factor_ref 0.1131
_reflns_number_gt 2010
_reflns_number_total 2535
_reflns_threshold_expression >2sigma(I)
_cod_data_source_file ja037227psi20030927_031934_03.cif
_cod_data_source_block 1_x-ray
_cod_database_code 4114387

loop_
_symmetry_equiv_pos_as_xyz
'x, y, z'
'-x+1/2, y+1/2, -z+1/2'
'-x, -y, -z'
'x-1/2, -y-1/2, z-1/2'

loop_
_atom_site_label
_atom_site_type_symbol
_atom_site_fract_x
_atom_site_fract_y
_atom_site_fract_z
_atom_site_U_iso_or_equiv
_atom_site_adp_type
_atom_site_occupancy
_atom_site_symmetry_multiplicity
_atom_site_calc_flag
O O 0.7765(2) 0.05238(6) 0.06408(12) 0.0325(3) Uani 1 1 d
H1 H 0.793(4) 0.0055(13) 0.078(2) 0.056(6) Uiso 1 1 d
N N 0.1353(2) 0.08672(7) 0.90841(14) 0.0262(3) Uani 1 1 d
H1A H -0.002(3) 0.0830(10) 0.9322(19) 0.035(5) Uiso 1 1 d
H1B H 0.232(4) 0.1081(11) 0.980(2) 0.043(6) Uiso 1 1 d
C1 C 0.6363(2) 0.08339(8) 0.14123(15) 0.0235(3) Uani 1 1 d
C2 C 0.5121(3) 0.04666(8) 0.22505(15) 0.0238(3) Uani 1 1 d
H2 H 0.527(3) -0.0021(10) 0.2305(19) 0.034(5) Uiso 1 1 d
C3 C 0.3665(3) 0.08181(8) 0.29674(15) 0.0233(3) Uani 1 1 d
H3 H 0.277(3) 0.0545(9) 0.3520(17) 0.026(4) Uiso 1 1 d
C4 C 0.3420(2) 0.15348(7) 0.28768(14) 0.0212(3) Uani 1 1 d
C5 C 0.4707(3) 0.18944(7) 0.20541(15) 0.0235(3) Uani 1 1 d
H5 H 0.460(3) 0.2398(9) 0.2010(17) 0.025(4) Uiso 1 1 d
C6 C 0.6159(3) 0.15488(8) 0.13260(15) 0.0244(3) Uani 1 1 d
H6 H 0.707(3) 0.1796(9) 0.0774(18) 0.028(4) Uiso 1 1 d
C7 C 0.1775(3) 0.19222(8) 0.36166(16) 0.0259(3) Uani 1 1 d
H7B H 0.024(3) 0.1899(9) 0.3058(19) 0.035(5) Uiso 1 1 d
H7A H 0.225(3) 0.2429(11) 0.3699(18) 0.036(5) Uiso 1 1 d
C11 C 0.1399(2) 0.11472(7) 0.77448(15) 0.0217(3) Uani 1 1 d
C12 C 0.3380(2) 0.14630(8) 0.74837(16) 0.0227(3) Uani 1 1 d
H12 H 0.470(3) 0.1503(9) 0.8248(18) 0.026(4) Uiso 1 1 d
C13 C 0.3480(2) 0.17075(7) 0.61586(15) 0.0220(3) Uani 1 1 d
H13 H 0.487(3) 0.1927(8) 0.5982(17) 0.023(4) Uiso 1 1 d
C8 C 0.1631(2) 0.16445(7) 0.50513(15) 0.0212(3) Uani 1 1 d
C9 C -0.0328(3) 0.13234(8) 0.53184(16) 0.0243(3) Uani 1 1 d
H9 H -0.160(3) 0.1272(9) 0.4591(19) 0.032(5) Uiso 1 1 d
C10 C -0.0451(3) 0.10754(7) 0.66476(16) 0.0248(3) Uani 1 1 d
H10 H -0.182(3) 0.0849(10) 0.6836(19) 0.035(5) Uiso 1 1 d

loop_
_atom_site_aniso_label
_atom_site_aniso_U_11
_atom_site_aniso_U_22
_atom_site_aniso_U_33
_atom_site_aniso_U_23
_atom_site_aniso_U_13
_atom_site_aniso_U_12
O 0.0431(7) 0.0241(6) 0.0376(7) 0.0016(5) 0.0264(5) 0.0017(5)
N 0.0288(7) 0.0266(7) 0.0261(7) 0.0026(5) 0.0127(6) -0.0001(5)
C1 0.0276(7) 0.0235(7) 0.0209(7) -0.0010(6) 0.0082(6) -0.0001(6)
C2 0.0314(8) 0.0171(7) 0.0245(8) 0.0011(6) 0.0093(6) -0.0008(6)
C3 0.0277(7) 0.0219(7) 0.0221(7) 0.0023(6) 0.0097(6) -0.0013(6)
C4 0.0241(7) 0.0217(7) 0.0171(7) -0.0005(5) 0.0019(5) 0.0020(5)
C5 0.0326(8) 0.0166(7) 0.0207(7) 0.0003(5) 0.0032(6) -0.0011(6)
C6 0.0311(8) 0.0217(7) 0.0218(7) 0.0022(6) 0.0084(6) -0.0050(6)
C7 0.0305(8) 0.0246(8) 0.0229(7) 0.0020(6) 0.0057(6) 0.0081(6)
C11 0.0266(7) 0.0159(7) 0.0250(7) -0.0002(5) 0.0111(6) 0.0034(5)
C12 0.0224(7) 0.0220(7) 0.0237(7) -0.0002(6) 0.0039(6) -0.0005(5)
C13 0.0208(7) 0.0200(7) 0.0266(7) -0.0002(6) 0.0083(6) 0.0002(5)
C8 0.0259(7) 0.0167(7) 0.0222(7) -0.0017(5) 0.0080(6) 0.0062(5)
C9 0.0231(7) 0.0217(7) 0.0270(8) -0.0039(6) 0.0022(6) 0.0025(6)
C10 0.0212(7) 0.0209(7) 0.0339(8) -0.0020(6) 0.0093(6) -0.0010(6)

loop_
_atom_type_symbol
_atom_type_description
_atom_type_scat_dispersion_real
_atom_type_scat_dispersion_imag
_atom_type_scat_source
C C 0.0033 0.0016 'International Tables Vol C Tables 4.2.6.8 and 6.1.1.4'
H H 0.0000 0.0000 'International Tables Vol C Tables 4.2.6.8 and 6.1.1.4'
N N 0.0061 0.0033 'International Tables Vol C Tables 4.2.6.8 and 6.1.1.4'
O O 0.0106 0.0060 'International Tables Vol C Tables 4.2.6.8 and 6.1.1.4'

loop_
_geom_angle_atom_site_label_1
_geom_angle_atom_site_label_2
_geom_angle_atom_site_label_3
_geom_angle
C1 O H1 114.1(14)
C11 N H1A 116.4(12)
C11 N H1B 114.1(13)
H1A N H1B 108.6(17)
O C1 C6 117.41(13)
O C1 C2 123.13(13)
C6 C1 C2 119.45(13)
C3 C2 C1 119.71(13)
C3 C2 H2 121.2(11)
C1 C2 H2 119.1(11)
C2 C3 C4 121.50(13)
C2 C3 H3 118.0(10)
C4 C3 H3 120.5(10)
C3 C4 C5 117.94(13)
C3 C4 C7 121.97(13)
C5 C4 C7 120.07(13)
C6 C5 C4 121.11(13)
C6 C5 H5 120.0(10)
C4 C5 H5 118.9(10)
C1 C6 C5 120.26(13)
C1 C6 H6 118.5(10)
C5 C6 H6 121.2(10)
C8 C7 C4 114.57(12)
C8 C7 H7B 106.7(11)
C4 C7 H7B 109.8(11)
C8 C7 H7A 109.4(10)
C4 C7 H7A 108.4(10)
H7B C7 H7A 107.9(15)
C10 C11 C12 118.83(13)
C10 C11 N 121.13(14)
C12 C11 N 119.91(14)
C13 C12 C11 120.34(14)
C13 C12 H12 120.7(10)
C8 C12 H12 119.0(10)
C12 C13 C8 121.46(13)
C12 C13 H13 120.0(10)
C8 C13 H13 118.5(10)
C9 C8 C13 117.79(13)
C9 C8 C7 121.77(14)
C13 C8 C7 120.45(13)
C8 C9 C10 121.32(14)
C8 C9 H9 119.7(11)
C10 C9 H9 118.9(11)
C11 C10 C9 120.26(14)
C11 C10 H10 118.2(11)
C9 C10 H10 121.5(11)

loop_
_geom_bond_atom_site_label_1
_geom_bond_atom_site_label_2
_geom_bond_distance
O C1 1.3662(17)
O H1 0.92(2)
N C8 1.4177(19)
N H1A 0.90(2)
N H1B 0.92(2)
C1 C6 1.391(2)
C1 C2 1.398(2)
C2 C3 1.392(2)
C2 H2 0.949(19)
C3 C4 1.397(2)
C3 H3 0.981(17)
C4 C5 1.397(2)
C4 C7 1.522(2)
C5 C6 1.392(2)
C5 H5 0.977(18)
C6 H6 0.962(18)
C7 C11 1.515(2)
C7 H7B 0.977(19)
C7 H7A 1.02(2)
C11 C10 1.393(2)
C11 C12 1.399(2)
C12 C13 1.387(2)
C12 H12 0.979(17)
C13 C8 1.397(2)
C13 H13 0.975(17)
C8 C9 1.394(2)
C9 C10 1.396(2)
C9 H9 0.942(19)
C10 H10 0.974(19)

loop_
_geom_torsion_atom_site_label_1
_geom_torsion_atom_site_label_2
_geom_torsion_atom_site_label_3
_geom_torsion_atom_site_label_4
_geom_torsion
O C1 C2 C3 -177.73(14)
C6 C1 C2 C3 1.2(2)
C1 C2 C3 C4 -0.3(2)
C2 C3 C4 C5 -0.8(2)
C2 C3 C4 C7 177.92(14)
C3 C4 C5 C6 1.2(2)
C7 C4 C5 C6 -177.59(14)
O C1 C6 C5 178.14(13)
C2 C1 C6 C5 -0.8(2)
C4 C5 C6 C1 -0.4(2)
C3 C4 C7 C8 38.0(2)
C5 C4 C7 C8 -143.26(14)
C10 C11 C12 C13 0.8(2)
N C11 C12 C13 176.77(13)
C11 C12 C13 C8 -0.3(2)
C12 C13 C8 C9 -0.3(2)
C12 C13 C8 C7 179.40(13)
C4 C7 C8 C9 -112.08(16)
C4 C7 C8 C13 68.25(18)
C13 C8 C9 C10 0.3(2)
C7 C8 C9 C10 -179.36(13)
C12 C11 C10 C9 -0.8(2)
N C11 C10 C9 -176.68(13)
C8 C9 C10 C11 0.2(2)

loop_
_cod_related_entry_id
_cod_related_entry_database
_cod_related_entry_code
1 ChemSpider 10756076
